data_4303146
loop_
_publ_author_name
'Chen-Chuan Tsai'
'Tzuoo-Tsair Luo'
'Jen-Fu Yin'
'Hong-Cheu Lin'
'Kuang-Lieh Lu'

_publ_section_title
;
An Unprecedentedly Huge Square-Grid Copper(II)-Organic Framework Material
Built from a Bulky Pyrene-Derived Elongated Cross-Shaped Scaffold
;
_journal_name_full 'Inorganic Chemistry'
_journal_page_first 8650
_journal_page_last 8652
_journal_paper_doi 10.1021/ic900786b
_journal_volume 48
_journal_year 2009
_chemical_formula_moiety 'C40 H38 Cu N4 O7'
_chemical_formula_sum 'C40 H38 Cu N4 O7'
_chemical_formula_weight 750.28
_chemical_name_systematic
;
 ?
;
_space_group_IT_number 12
_symmetry_cell_setting monoclinic
_symmetry_space_group_name_Hall '-C 2y'
_symmetry_space_group_name_H-M 'C 1 2/m 1'
_atom_sites_solution_hydrogens geom
_atom_sites_solution_primary direct
_atom_sites_solution_secondary difmap
_audit_creation_method SHELXL-97
_cell_angle_alpha 90.00
_cell_angle_beta 124.662(4)
_cell_angle_gamma 90.00
_cell_formula_units_Z 4
_cell_length_a 17.2138(11)
_cell_length_b 35.418(3)
_cell_length_c 11.9728(10)
_cell_measurement_reflns_used 5323
_cell_measurement_temperature 293(2)
_cell_measurement_theta_max 25.01
_cell_measurement_theta_min 2.84
_cell_volume 6004.0(9)
_computing_cell_refinement 'HKL Scalepack (Otwinowski & Minor 1997)'
_computing_data_collection 'Collect (Nonius BV, 1997-2000)'
_computing_data_reduction 'HKL Denzo and Scalepack'
_computing_molecular_graphics 'Ortep-3 for Windows (Farrugia, 1997)'
_computing_publication_material 'WinGX publication routines (Farrugia, 1999)'
_computing_structure_refinement 'SHELXL-97 (Sheldrick, 2008)'
_computing_structure_solution 'SHELXS-97 (Sheldrick, 2008)'
_diffrn_ambient_temperature 293(2)
_diffrn_measured_fraction_theta_full 0.954
_diffrn_measured_fraction_theta_max 0.954
_diffrn_measurement_device_type KappaCCD
_diffrn_measurement_method 'CCD rotation images, thick slices'
_diffrn_radiation_monochromator graphite
_diffrn_radiation_source 'fine-focus sealed tube'
_diffrn_radiation_type MoK\a
_diffrn_radiation_wavelength 0.71073
_diffrn_reflns_av_R_equivalents 0.1027
_diffrn_reflns_av_sigmaI/netI 0.1382
_diffrn_reflns_limit_h_max 18
_diffrn_reflns_limit_h_min -20
_diffrn_reflns_limit_k_max 42
_diffrn_reflns_limit_k_min -41
_diffrn_reflns_limit_l_max 14
_diffrn_reflns_limit_l_min -13
_diffrn_reflns_number 22147
_diffrn_reflns_theta_full 25.03
_diffrn_reflns_theta_max 25.03
_diffrn_reflns_theta_min 1.15
_exptl_absorpt_coefficient_mu 0.398
_exptl_absorpt_correction_T_max 0.9882
_exptl_absorpt_correction_T_min 0.9037
_exptl_absorpt_correction_type multi-scan
_exptl_absorpt_process_details SADABS
_exptl_crystal_colour green
_exptl_crystal_density_diffrn 0.830
_exptl_crystal_density_method 'not measured'
_exptl_crystal_description prism
_exptl_crystal_F_000 1564
_exptl_crystal_size_max 0.26
_exptl_crystal_size_mid 0.11
_exptl_crystal_size_min 0.03
_refine_diff_density_max 0.417
_refine_diff_density_min -0.422
_refine_diff_density_rms 0.070
_refine_ls_extinction_method none
_refine_ls_goodness_of_fit_ref 0.946
_refine_ls_hydrogen_treatment mixed
_refine_ls_matrix_type full
_refine_ls_number_parameters 282
_refine_ls_number_reflns 5162
_refine_ls_number_restraints 77
_refine_ls_restrained_S_all 1.049
_refine_ls_R_factor_all 0.1221
_refine_ls_R_factor_gt 0.0634
_refine_ls_shift/su_max 0.000
_refine_ls_shift/su_mean 0.000
_refine_ls_structure_factor_coef Fsqd
_refine_ls_weighting_details 'calc w=1/[\s^2^(Fo^2^)+(0.0928P)^2^+0.0000P] where P=(Fo^2^+2Fc^2^)/3'
_refine_ls_weighting_scheme calc
_refine_ls_wR_factor_gt 0.1724
_refine_ls_wR_factor_ref 0.1865
_reflns_number_gt 2603
_reflns_number_total 5162
_reflns_threshold_expression >2\s(I)
_cod_data_source_file ic900786b_si_002.cif
_cod_data_source_block sqz_a7557
_cod_original_cell_volume 6004.0(8)
_cod_original_sg_symbol_H-M 'C 2/m'
_cod_database_code 4303146

loop_
_symmetry_equiv_pos_as_xyz
'x, y, z'
'-x, y, -z'
'x+1/2, y+1/2, z'
'-x+1/2, y+1/2, -z'
'-x, -y, -z'
'x, -y, z'
'-x+1/2, -y+1/2, -z'
'x+1/2, -y+1/2, z'

loop_
_atom_site_label
_atom_site_type_symbol
_atom_site_fract_x
_atom_site_fract_y
_atom_site_fract_z
_atom_site_U_iso_or_equiv
_atom_site_adp_type
_atom_site_occupancy
_atom_site_symmetry_multiplicity
_atom_site_calc_flag
_atom_site_refinement_flags
_atom_site_disorder_assembly
_atom_site_disorder_group
Cu1 Cu 0.08612(6) 0.0000 0.61326(10) 0.0474(4) Uani 1 2 d S . .
C1 C -0.0516(5) -0.04937(13) 0.5917(8) 0.0610(18) Uani 1 1 d . . .
C2 C -0.0817(4) -0.07920(13) 0.6514(7) 0.0615(16) Uani 1 1 d . . .
C3 C -0.0137(4) -0.09864(18) 0.7679(8) 0.099(2) Uani 1 1 d . . .
H3 H 0.0501 -0.0932 0.8110 0.119 Uiso 1 1 calc R . .
C4 C -0.0426(4) -0.12606(16) 0.8180(7) 0.100(3) Uani 1 1 d . . .
H4 H 0.0033 -0.1399 0.8929 0.120 Uiso 1 1 calc R . .
C5 C -0.1355(4) -0.13398(12) 0.7634(6) 0.0520(15) Uani 1 1 d . . .
C6 C -0.2018(4) -0.11376(15) 0.6509(6) 0.0716(18) Uani 1 1 d . . .
H6 H -0.2656 -0.1181 0.6114 0.086 Uiso 1 1 calc R . .
C7 C -0.1740(4) -0.08668(14) 0.5952(7) 0.0774(19) Uani 1 1 d . . .
H7 H -0.2199 -0.0735 0.5180 0.093 Uiso 1 1 calc R . .
C8 C -0.1637(4) -0.16275(12) 0.8218(6) 0.0483(14) Uani 1 1 d . . .
C9 C -0.2491(3) -0.19699(11) 0.8609(5) 0.0425(13) Uani 1 1 d . . .
C10 C -0.1575(3) -0.20844(11) 0.9465(5) 0.0397(12) Uani 1 1 d . . .
C11 C -0.1287(3) -0.23849(11) 1.0413(5) 0.0406(13) Uani 1 1 d . . .
C12 C -0.2980(3) -0.24391(11) 0.9561(5) 0.0394(13) Uani 1 1 d . . .
C13 C -0.3241(3) -0.21422(12) 0.8622(5) 0.0448(13) Uani 1 1 d . . .
C14 C -0.4173(4) -0.20235(13) 0.7800(6) 0.0632(17) Uani 1 1 d . A .
H14 H -0.4326 -0.1824 0.7204 0.076 Uiso 1 1 calc R . .
C15 C -0.4891(3) -0.21939(14) 0.7836(6) 0.0649(17) Uani 1 1 d D . .
C16 C -0.4632(4) -0.24860(13) 0.8732(6) 0.0561(16) Uani 1 1 d D . .
C17 C -0.5909(4) -0.2042(2) 0.6908(9) 0.094(5) Uani 0.859(18) 1 d PDU A 1
C18 C -0.6592(6) -0.2250(3) 0.7142(13) 0.118(4) Uani 0.859(18) 1 d PDU A 1
C19 C -0.5912(6) -0.1614(2) 0.7191(13) 0.135(5) Uani 0.859(18) 1 d PDU A 1
C20 C -0.6244(7) -0.2091(4) 0.5409(10) 0.141(5) Uani 0.859(18) 1 d PDU A 1
C17A C -0.5911(11) -0.2057(9) 0.697(3) 0.19(7) Uani 0.141(18) 1 d PDU A 2
C18A C -0.658(3) -0.2394(9) 0.657(4) 0.051(14) Uani 0.141(18) 1 d PDU A 2
C19A C -0.593(3) -0.1795(13) 0.796(5) 0.09(2) Uani 0.141(18) 1 d PDU A 2
C20A C -0.617(4) -0.1833(13) 0.571(4) 0.080(18) Uani 0.141(18) 1 d PDU A 2
O1 O 0.0337(3) -0.03889(9) 0.6665(4) 0.0679(12) Uani 1 1 d . . .
O2 O -0.1135(3) -0.03783(9) 0.4770(5) 0.0665(12) Uani 1 1 d . . .
O3 O 0.2232(5) 0.0000 0.7936(7) 0.127(3) Uani 1 2 d SD . .
O4 O -0.4099(3) -0.11842(13) 0.6318(6) 0.142(2) Uani 1 1 d D . .
N1 N -0.1035(2) -0.18630(9) 0.9198(4) 0.0408(11) Uani 1 1 d . . .
H1 H -0.0435 -0.1876 0.9587 0.049 Uiso 0.50 1 calc PR . .
N2 N -0.2533(2) -0.16773(9) 0.7828(4) 0.0467(11) Uani 1 1 d D . .
H2 H -0.3025 -0.1553 0.7221 0.056 Uiso 0.50 1 calc PR . .
H16 H -0.511(2) -0.2603(10) 0.870(5) 0.056 Uiso 1 1 d D . .
H3A H 0.2817(19) 0.0000 0.835(10) 0.197 Uiso 1 2 d SD . .
H3B H 0.216(7) 0.0000 0.856(8) 0.197 Uiso 1 2 d SD . .
H4A H -0.4108 -0.0953 0.6214 0.224 Uiso 0.50 1 d PD B 1
H4B H -0.4686 -0.1252 0.5936 0.224 Uiso 0.50 1 d PD C 1
H4C H -0.3649 -0.1285 0.7307 0.224 Uiso 0.25 1 d PD D 2
H4D H -0.4108 -0.0953 0.6213 0.224 Uiso 0.25 1 d PD E 2
H4E H -0.3649 -0.1285 0.7307 0.224 Uiso 0.25 1 d PD F 3
H4F H -0.4686 -0.1252 0.5936 0.224 Uiso 0.25 1 d PD G 3

loop_
_atom_site_aniso_label
_atom_site_aniso_U_11
_atom_site_aniso_U_22
_atom_site_aniso_U_33
_atom_site_aniso_U_23
_atom_site_aniso_U_13
_atom_site_aniso_U_12
Cu1 0.0755(8) 0.0281(4) 0.0755(8) 0.000 0.0649(7) 0.000
C1 0.099(5) 0.032(3) 0.098(6) 0.014(3) 0.083(5) 0.005(3)
C2 0.073(4) 0.043(3) 0.099(5) 0.020(3) 0.067(4) 0.005(3)
C3 0.077(5) 0.101(5) 0.142(7) 0.052(5) 0.076(5) -0.004(4)
C4 0.071(5) 0.101(5) 0.146(7) 0.082(5) 0.072(5) 0.022(4)
C5 0.061(4) 0.042(3) 0.080(5) 0.016(3) 0.057(4) 0.001(3)
C6 0.064(4) 0.077(4) 0.085(5) 0.030(4) 0.050(4) -0.008(3)
C7 0.069(4) 0.068(4) 0.106(6) 0.036(4) 0.056(4) 0.004(3)
C8 0.068(4) 0.031(2) 0.071(4) 0.013(3) 0.055(4) 0.004(2)
C9 0.048(3) 0.033(2) 0.064(4) 0.010(2) 0.042(3) 0.000(2)
C10 0.046(3) 0.032(2) 0.063(4) 0.006(2) 0.044(3) -0.001(2)
C11 0.043(3) 0.034(2) 0.062(4) 0.011(2) 0.040(3) 0.002(2)
C12 0.042(3) 0.032(2) 0.060(4) 0.010(2) 0.038(3) 0.002(2)
C13 0.040(3) 0.041(3) 0.063(4) 0.020(3) 0.035(3) 0.007(2)
C14 0.059(4) 0.059(3) 0.083(5) 0.033(3) 0.047(4) 0.004(3)
C15 0.040(3) 0.067(3) 0.091(5) 0.032(3) 0.039(4) 0.004(3)
C16 0.046(4) 0.052(3) 0.087(5) 0.016(3) 0.048(4) -0.005(3)
C17 0.048(5) 0.112(7) 0.124(9) 0.059(6) 0.049(6) 0.003(4)
C18 0.065(5) 0.143(7) 0.150(8) 0.062(6) 0.064(5) 0.011(5)
C19 0.085(6) 0.106(6) 0.199(10) 0.037(6) 0.072(6) 0.037(5)
C20 0.105(7) 0.184(10) 0.121(8) 0.037(7) 0.057(6) -0.013(6)
C17A 0.19(7) 0.19(7) 0.19(7) 0.002(6) 0.11(4) -0.001(6)
C18A 0.048(14) 0.053(14) 0.051(15) 0.003(5) 0.028(9) -0.001(5)
C19A 0.09(2) 0.10(2) 0.09(2) -0.001(6) 0.054(12) 0.007(6)
C20A 0.080(18) 0.078(18) 0.078(18) 0.006(6) 0.043(11) -0.001(6)
O1 0.077(3) 0.057(2) 0.098(3) 0.016(2) 0.067(3) -0.009(2)
O2 0.084(3) 0.054(2) 0.084(3) 0.018(2) 0.061(3) -0.006(2)
O3 0.103(5) 0.182(7) 0.094(6) 0.000 0.055(5) 0.000
O4 0.110(4) 0.122(4) 0.193(6) 0.070(4) 0.085(4) 0.030(3)
N1 0.041(2) 0.0333(19) 0.067(3) 0.010(2) 0.042(3) 0.0012(18)
N2 0.045(3) 0.041(2) 0.069(3) 0.018(2) 0.042(3) 0.0044(18)

loop_
_atom_type_symbol
_atom_type_description
_atom_type_scat_dispersion_real
_atom_type_scat_dispersion_imag
_atom_type_scat_source
Cu Cu 0.3201 1.2651 'International Tables Vol C Tables 4.2.6.8 and 6.1.1.4'
C C 0.0033 0.0016 'International Tables Vol C Tables 4.2.6.8 and 6.1.1.4'
H H 0.0000 0.0000 'International Tables Vol C Tables 4.2.6.8 and 6.1.1.4'
O O 0.0106 0.0060 'International Tables Vol C Tables 4.2.6.8 and 6.1.1.4'
N N 0.0061 0.0033 'International Tables Vol C Tables 4.2.6.8 and 6.1.1.4'

loop_
_geom_angle_atom_site_label_1
_geom_angle_atom_site_label_2
_geom_angle_atom_site_label_3
_geom_angle
_geom_angle_site_symmetry_1
_geom_angle_site_symmetry_3
_geom_angle_publ_flag
O2 Cu1 O2 87.4(2) 2_556 5_556 ?
O2 Cu1 O1 89.90(15) 2_556 . ?
O2 Cu1 O1 167.95(18) 5_556 . ?
O2 Cu1 O1 167.95(18) 2_556 6 ?
O2 Cu1 O1 89.90(15) 5_556 6 ?
O1 Cu1 O1 90.4(2) . 6 ?
O2 Cu1 O3 94.90(19) 2_556 . ?
O2 Cu1 O3 94.90(19) 5_556 . ?
O1 Cu1 O3 97.03(19) . . ?
O1 Cu1 O3 97.03(19) 6 . ?
O2 Cu1 Cu1 85.10(13) 2_556 5_556 ?
O2 Cu1 Cu1 85.10(13) 5_556 5_556 ?
O1 Cu1 Cu1 82.97(13) . 5_556 ?
O1 Cu1 Cu1 82.97(13) 6 5_556 ?
O3 Cu1 Cu1 180.0(2) . 5_556 ?
O2 C1 O1 127.6(5) . . ?
O2 C1 C2 116.3(6) . . ?
O1 C1 C2 116.1(6) . . ?
C7 C2 C3 118.9(5) . . ?
C7 C2 C1 121.3(6) . . ?
C3 C2 C1 119.8(5) . . ?
C4 C3 C2 118.7(5) . . ?
C5 C4 C3 123.4(6) . . ?
C4 C5 C6 117.1(4) . . ?
C4 C5 C8 121.9(5) . . ?
C6 C5 C8 121.0(5) . . ?
C5 C6 C7 120.5(5) . . ?
C2 C7 C6 121.3(6) . . ?
N1 C8 N2 112.8(4) . . ?
N1 C8 C5 123.7(4) . . ?
N2 C8 C5 123.4(5) . . ?
C10 C9 N2 109.2(3) . . ?
C10 C9 C13 121.8(4) . . ?
N2 C9 C13 129.0(4) . . ?
C9 C10 N1 107.3(4) . . ?
C9 C10 C11 123.4(4) . . ?
N1 C10 C11 129.2(4) . . ?
C16 C11 C12 119.5(4) 7_447 7_447 ?
C16 C11 C10 124.7(4) 7_447 . ?
C12 C11 C10 115.7(4) 7_447 . ?
C13 C12 C11 117.3(4) . 7_447 ?
C13 C12 C12 121.3(4) . 7_447 ?
C11 C12 C12 121.3(5) 7_447 7_447 ?
C14 C13 C12 120.4(4) . . ?
C14 C13 C9 123.2(4) . . ?
C12 C13 C9 116.3(4) . . ?
C13 C14 C15 122.2(4) . . ?
C16 C15 C14 116.8(4) . . ?
C16 C15 C17A 120.7(13) . . ?
C14 C15 C17A 122.5(13) . . ?
C16 C15 C17 123.9(4) . . ?
C14 C15 C17 119.3(5) . . ?
C17A C15 C17 3.3(13) . . ?
C15 C16 C11 123.7(4) . 7_447 ?
C18 C17 C15 112.0(6) . . ?
C18 C17 C20 109.7(7) . . ?
C15 C17 C20 108.5(7) . . ?
C18 C17 C19 109.2(6) . . ?
C15 C17 C19 109.0(6) . . ?
C20 C17 C19 108.4(7) . . ?
C15 C17A C19A 101(3) . . ?
C15 C17A C20A 115(3) . . ?
C19A C17A C20A 109.1(15) . . ?
C15 C17A C18A 109(2) . . ?
C19A C17A C18A 111.7(15) . . ?
C20A C17A C18A 110.6(15) . . ?
C1 O1 Cu1 123.0(4) . . ?
C1 O2 Cu1 121.2(4) . 5_556 ?
C8 N1 C10 105.7(4) . . ?
C8 N2 C9 104.9(4) . . ?

loop_
_geom_bond_atom_site_label_1
_geom_bond_atom_site_label_2
_geom_bond_distance
_geom_bond_site_symmetry_2
_geom_bond_publ_flag
Cu1 O2 1.940(3) 2_556 ?
Cu1 O2 1.940(3) 5_556 ?
Cu1 O1 1.942(3) . ?
Cu1 O1 1.942(3) 6 ?
Cu1 O3 2.106(7) . ?
Cu1 Cu1 2.6456(19) 5_556 ?
C1 O2 1.235(7) . ?
C1 O1 1.265(6) . ?
C1 C2 1.523(6) . ?
C2 C7 1.353(6) . ?
C2 C3 1.390(7) . ?
C3 C4 1.375(7) . ?
C4 C5 1.368(6) . ?
C5 C6 1.371(7) . ?
C5 C8 1.466(6) . ?
C6 C7 1.398(6) . ?
C8 N1 1.328(5) . ?
C8 N2 1.346(5) . ?
C9 C10 1.364(6) . ?
C9 N2 1.369(5) . ?
C9 C13 1.438(5) . ?
C10 N1 1.385(5) . ?
C10 C11 1.423(6) . ?
C11 C16 1.385(6) 7_447 ?
C11 C12 1.423(5) 7_447 ?
C12 C13 1.413(6) . ?
C12 C11 1.423(5) 7_447 ?
C12 C12 1.432(8) 7_447 ?
C13 C14 1.387(6) . ?
C14 C15 1.398(6) . ?
C15 C16 1.369(6) . ?
C15 C17A 1.523(11) . ?
C15 C17 1.542(7) . ?
C16 C11 1.385(6) 7_447 ?
C17 C18 1.541(7) . ?
C17 C20 1.551(8) . ?
C17 C19 1.555(8) . ?
C17A C19A 1.527(11) . ?
C17A C20A 1.528(11) . ?
C17A C18A 1.530(11) . ?
O2 Cu1 1.940(3) 5_556 ?
